data_1572740
loop_
_publ_author_name
'Vald&#xe9;s, Hugo'
'Alpuente, Nora'
'Salvador, Pedro'
'Hashmi, A Stephen K'
'Ribas, Xavi'

_publ_section_title
;
 CCC-NHC Au(iii) pincer complexes as a reliable platform for isolating
 elusive species.
;
_journal_issue 42
_journal_name_full 'Chemical science'
_journal_page_first 17618
_journal_page_last 17628
_journal_paper_doi 10.1039/d4sc02999b
_journal_volume 15
_journal_year 2024
_chemical_formula_moiety 'C30 H33 Au Cl N4, B F4, C H2 Cl2'
_chemical_formula_sum 'C31 H35 Au B Cl3 F4 N4'
_chemical_formula_weight 853.75
_space_group_crystal_system triclinic
_space_group_IT_number 2
_space_group_name_Hall '-P 1'
_space_group_name_H-M_alt 'P -1'
_atom_sites_solution_hydrogens geom
_audit_update_record
;
2024-02-20 deposited with the CCDC.	2024-10-02 downloaded from the CCDC.
;
_cell_angle_alpha 86.0800(10)
_cell_angle_beta 89.9980(10)
_cell_angle_gamma 69.3010(10)
_cell_formula_units_Z 2
_cell_length_a 10.0080(4)
_cell_length_b 10.3247(4)
_cell_length_c 16.4908(6)
_cell_measurement_reflns_used 9982
_cell_measurement_temperature 100.(2)
_cell_measurement_theta_max 27.3560
_cell_measurement_theta_min 2.7794
_cell_volume 1589.73(11)
_computing_cell_refinement 'SAINT V8.38A (Bruker AXS Inc., 2017)'
_computing_data_collection 'Bruker Instrument Service vV6.2.9'
_computing_data_reduction 'SAINT V8.38A (Bruker AXS Inc., 2017)'
_computing_molecular_graphics 'shelXle (C.B. Huebschle, rev 882)'
_computing_structure_refinement 'SHELXL-2017/1 (Sheldrick, 2017)'
_computing_structure_solution 'SHELXT 2014/5 (Sheldrick, 2014)'
_diffrn_ambient_temperature 100.(2)
_diffrn_detector_area_resol_mean 7.3910
_diffrn_measured_fraction_theta_full 0.992
_diffrn_measured_fraction_theta_max 0.992
_diffrn_measurement_device_type 'D8 QUEST ECO'
_diffrn_measurement_method 'phi and omega scans'
_diffrn_radiation_monochromator 'doubly curved silicon crystal Bruker Triumph'
_diffrn_radiation_type 'Mo K\a'
_diffrn_radiation_wavelength 0.71073
_diffrn_reflns_av_R_equivalents 0.0759
_diffrn_reflns_av_unetI/netI 0.0331
_diffrn_reflns_limit_h_max 13
_diffrn_reflns_limit_h_min -13
_diffrn_reflns_limit_k_max 13
_diffrn_reflns_limit_k_min -13
_diffrn_reflns_limit_l_max 21
_diffrn_reflns_limit_l_min -21
_diffrn_reflns_number 97134
_diffrn_reflns_theta_full 27.62
_diffrn_reflns_theta_max 27.62
_diffrn_reflns_theta_min 3.14
_diffrn_source_type 'Ceramic x-ray tube'
_exptl_absorpt_coefficient_mu 4.932
_exptl_absorpt_correction_T_max 0.69
_exptl_absorpt_correction_T_min 0.57
_exptl_absorpt_correction_type multi-scan
_exptl_absorpt_process_details
;
SADABS-2016/2 - Bruker AXS area detector scaling and absorption correction
;
_exptl_crystal_colour yellow
_exptl_crystal_density_diffrn 1.784
_exptl_crystal_density_method 'not measured'
_exptl_crystal_description block
_exptl_crystal_F_000 840
_exptl_crystal_size_max 0.140
_exptl_crystal_size_mid 0.100
_exptl_crystal_size_min 0.080
_refine_diff_density_max 4.965
_refine_diff_density_min -1.574
_refine_ls_extinction_method none
_refine_ls_goodness_of_fit_ref 1.172
_refine_ls_hydrogen_treatment constr
_refine_ls_matrix_type full
_refine_ls_number_parameters 407
_refine_ls_number_reflns 7327
_refine_ls_number_restraints 0
_refine_ls_restrained_S_all 1.172
_refine_ls_R_factor_all 0.0520
_refine_ls_R_factor_gt 0.0331
_refine_ls_shift/su_max 0.001
_refine_ls_shift/su_mean 0.000
_refine_ls_structure_factor_coef Fsqd
_refine_ls_weighting_details 'w=1/[\s^2^(Fo^2^)+(0.0223P)^2^+8.3902P] where P=(Fo^2^+2Fc^2^)/3'
_refine_ls_weighting_scheme calc
_refine_ls_wR_factor_gt 0.0689
_refine_ls_wR_factor_ref 0.0818
_reflns_number_gt 6249
_reflns_number_total 7327
_reflns_threshold_expression 'I > 2\s(I)'
_cod_data_source_file d4sc02999b3.cif
_cod_data_source_block HV2_23R
_cod_depositor_comments
;
The following automatic conversions were performed:

data item '_exptl_absorpt_correction_type' value 'Multi-Scan' was
changed to 'multi-scan' in accordance with the
/home/data/users/saulius/crontab/automatic-downloads/rss-feeds/RSC/lib/dictionaries/cif_core.dic
dictionary named 'cif_core.dic' version 2.4.2 last updated on
2011-04-26.

Automatic conversion script
Id: cif_fix_values 8170 2020-07-09 18:12:32Z antanas 

 Adding full bibliography for 1572736--1572746.cif.
;
_cod_database_code 1572740

loop_
_space_group_symop_operation_xyz
'x, y, z'
'-x, -y, -z'

loop_
_atom_site_type_symbol
_atom_site_label
_atom_site_fract_x
_atom_site_fract_y
_atom_site_fract_z
_atom_site_U_iso_or_equiv
_atom_site_adp_type
_atom_site_calc_flag
_atom_site_refinement_flags_adp
_atom_site_refinement_flags_occupancy
_atom_site_refinement_flags_posn
_atom_site_occupancy
_atom_site_disorder_assembly
_atom_site_disorder_group
Au Au1 0.57600(2) 0.16134(2) 0.27627(2) 0.01682(6) Uani d . . . 1.0 . .
Cl Cl2 0.78363(12) 0.21846(12) 0.27578(7) 0.0203(2) Uani d . . . 1.0 . .
N N4 0.6682(4) 0.0943(4) 0.0998(2) 0.0166(8) Uani d . . . 1.0 . .
N N11 0.6080(4) -0.0636(4) 0.1687(2) 0.0153(8) Uani d . . . 1.0 . .
N N20 0.3636(4) 0.3385(4) 0.3835(2) 0.0188(8) Uani d . . . 1.0 . .
N N22 0.5646(5) 0.2552(4) 0.4520(3) 0.0221(9) Uani d . . . 1.0 . .
C C3 0.6252(5) 0.0599(5) 0.1722(3) 0.0160(9) Uani d . . . 1.0 . .
C C5 0.6798(5) -0.0097(5) 0.0477(3) 0.0151(9) Uani d . . . 1.0 . .
C C6 0.7177(5) -0.0222(5) -0.0338(3) 0.0199(10) Uani d . . . 1.0 . .
H H6 0.742037 0.047284 -0.064486 0.024 Uiso calc U . R 1.0 . .
C C7 0.7177(5) -0.1415(5) -0.0673(3) 0.0215(10) Uani d . . . 1.0 . .
H H7 0.744538 -0.15497 -0.122197 0.026 Uiso calc U . R 1.0 . .
C C8 0.6795(5) -0.2432(5) -0.0229(3) 0.0217(10) Uani d . . . 1.0 . .
H H8 0.680076 -0.322884 -0.048708 0.026 Uiso calc U . R 1.0 . .
C C9 0.6409(5) -0.2303(5) 0.0578(3) 0.0190(10) Uani d . . . 1.0 . .
H H9 0.615485 -0.299107 0.088338 0.023 Uiso calc U . R 1.0 . .
C C10 0.6418(5) -0.1107(5) 0.0912(3) 0.0169(9) Uani d . . . 1.0 . .
C C12 0.5467(5) -0.1254(5) 0.2344(3) 0.0184(9) Uani d . . . 1.0 . .
H H12A 0.61348 -0.154215 0.282007 0.022 Uiso calc U . R 1.0 . .
H H12B 0.531695 -0.208811 0.216288 0.022 Uiso calc U . R 1.0 . .
C C13 0.4059(5) -0.0213(5) 0.2580(3) 0.0155(9) Uani d . . . 1.0 . .
C C14 0.3942(5) 0.1098(4) 0.2772(2) 0.0130(9) Uani d . . . 1.0 . .
C C15 0.2668(5) 0.2092(5) 0.2961(3) 0.0173(9) Uani d . . . 1.0 . .
C C16 0.1441(5) 0.1771(5) 0.2923(3) 0.0204(10) Uani d . . . 1.0 . .
H H16 0.054276 0.245095 0.302885 0.025 Uiso calc U . R 1.0 . .
C C17 0.1516(5) 0.0459(5) 0.2729(3) 0.0223(10) Uani d . . . 1.0 . .
H H17 0.066994 0.024368 0.270897 0.027 Uiso calc U . R 1.0 . .
C C18 0.2813(5) -0.0532(5) 0.2566(3) 0.0194(10) Uani d . . . 1.0 . .
H H18 0.285953 -0.143242 0.244288 0.023 Uiso calc U . R 1.0 . .
C C19 0.2585(5) 0.3516(5) 0.3186(3) 0.0187(9) Uani d . . . 1.0 . .
H H19A 0.277482 0.404237 0.270236 0.022 Uiso calc U . R 1.0 . .
H H19B 0.16132 0.403531 0.337061 0.022 Uiso calc U . R 1.0 . .
C C21 0.5025(5) 0.2571(5) 0.3802(3) 0.0170(9) Uani d . . . 1.0 . .
C C23 0.4650(6) 0.3381(5) 0.5032(3) 0.0216(10) Uani d . . . 1.0 . .
C C24 0.4757(7) 0.3705(6) 0.5830(3) 0.0299(12) Uani d . . . 1.0 . .
H H24 0.56316 0.332612 0.613443 0.036 Uiso calc U . R 1.0 . .
C C25 0.3545(7) 0.4598(6) 0.6158(3) 0.0346(14) Uani d . . . 1.0 . .
H H25 0.358398 0.483917 0.670131 0.042 Uiso calc U . R 1.0 . .
C C26 0.2254(7) 0.5158(6) 0.5711(4) 0.0363(14) Uani d . . . 1.0 . .
H H26 0.143971 0.57777 0.59552 0.044 Uiso calc U . R 1.0 . .
C C27 0.2136(6) 0.4830(6) 0.4919(3) 0.0286(12) Uani d . . . 1.0 . .
H H27 0.126061 0.520525 0.461527 0.034 Uiso calc U . R 1.0 . .
C C28 0.3361(6) 0.3927(5) 0.4592(3) 0.0224(10) Uani d . . . 1.0 . .
C C29 0.6999(6) 0.2216(5) 0.0746(3) 0.0221(10) Uani d . . . 1.0 . .
H H29A 0.668213 0.288449 0.117136 0.027 Uiso calc U . R 1.0 . .
H H29B 0.646048 0.265839 0.023644 0.027 Uiso calc U . R 1.0 . .
C C30 0.8596(6) 0.1869(6) 0.0615(3) 0.0293(12) Uani d . . . 1.0 . .
H H30A 0.912309 0.148688 0.113655 0.035 Uiso calc U . R 1.0 . .
H H30B 0.892296 0.11435 0.022277 0.035 Uiso calc U . R 1.0 . .
C C31 0.8951(7) 0.3126(6) 0.0298(4) 0.0371(14) Uani d . . . 1.0 . .
H H31A 0.989524 0.280046 0.00415 0.045 Uiso calc U . R 1.0 . .
H H31B 0.823297 0.366092 -0.012782 0.045 Uiso calc U . R 1.0 . .
C C32 0.8981(7) 0.4064(6) 0.0940(5) 0.0444(16) Uani d . . . 1.0 . .
H H32A 0.919504 0.485832 0.069455 0.067 Uiso calc U . R 1.0 . .
H H32B 0.971978 0.355538 0.135166 0.067 Uiso calc U . R 1.0 . .
H H32C 0.804827 0.439616 0.119571 0.067 Uiso calc U . R 1.0 . .
C C33 0.7112(6) 0.1693(6) 0.4779(3) 0.0306(12) Uani d . . . 1.0 . .
H H33A 0.747988 0.220154 0.515694 0.037 Uiso calc U . R 1.0 . .
H H33B 0.772579 0.152983 0.429817 0.037 Uiso calc U . R 1.0 . .
C C34 0.7209(8) 0.0331(10) 0.5189(6) 0.074(3) Uani d . . . 1.0 . .
H H31C 0.816351 -0.007622 0.54601 0.089 Uiso calc U P R 0.655(8) A 1
H H31D 0.649896 0.052638 0.5625 0.089 Uiso calc U P R 0.655(8) A 1
H H31E 0.635813 0.012566 0.502275 0.089 Uiso calc U P R 0.345(8) A 2
H H31F 0.716657 0.042008 0.578339 0.089 Uiso calc U P R 0.345(8) A 2
C C35 0.7021(11) -0.0657(10) 0.4767(6) 0.0353(18) Uani d . P . 0.655(8) A 1
H H35A 0.615912 -0.023639 0.440935 0.042 Uiso calc U P R 0.655(8) A 1
H H35B 0.685368 -0.136151 0.515012 0.042 Uiso calc U P R 0.655(8) A 1
C C36 0.8288(13) -0.1363(11) 0.4253(7) 0.047(2) Uani d . P . 0.655(8) A 1
H H36A 0.806235 -0.200953 0.391718 0.071 Uiso calc U P R 0.655(8) A 1
H H36B 0.911936 -0.187489 0.460778 0.071 Uiso calc U P R 0.655(8) A 1
H H36C 0.850448 -0.066237 0.39008 0.071 Uiso calc U P R 0.655(8) A 1
C C35' 0.873(2) -0.1078(18) 0.4994(11) 0.0353(18) Uani d . P . 0.345(8) A 2
H H35C 0.95222 -0.098966 0.531543 0.042 Uiso calc U P R 0.345(8) A 2
H H35D 0.856763 -0.191828 0.522945 0.042 Uiso calc U P R 0.345(8) A 2
C C36' 0.926(3) -0.138(2) 0.4170(13) 0.047(2) Uani d . P . 0.345(8) A 2
H H36D 0.904217 -0.217469 0.399662 0.071 Uiso calc U P R 0.345(8) A 2
H H36E 1.029435 -0.159747 0.417222 0.071 Uiso calc U P R 0.345(8) A 2
H H36F 0.879254 -0.056705 0.379279 0.071 Uiso calc U P R 0.345(8) A 2
Cl Cl2S -0.02366(17) 0.84489(16) 0.18089(13) 0.0498(4) Uani d . . . 1.0 . .
Cl Cl3S -0.09120(17) 0.61324(17) 0.25642(11) 0.0461(4) Uani d . . . 1.0 . .
C C1S 0.0133(9) 0.6684(7) 0.1869(5) 0.062(2) Uani d . . . 1.0 . .
H H1SA 0.115253 0.620326 0.202696 0.075 Uiso calc U . R 1.0 . .
H H1SB -0.001906 0.640491 0.132437 0.075 Uiso calc U . R 1.0 . .
F F2R 0.3432(4) 0.6881(3) 0.1277(2) 0.0354(8) Uani d . . . 1.0 . .
F F3R 0.5543(4) 0.5442(4) 0.1830(2) 0.0410(8) Uani d . . . 1.0 . .
F F4R 0.3804(5) 0.4590(4) 0.1550(2) 0.0484(10) Uani d . . . 1.0 . .
F F5R 0.3547(4) 0.5996(3) 0.25809(19) 0.0325(7) Uani d . . . 1.0 . .
B B1R 0.4101(7) 0.5708(6) 0.1793(4) 0.0244(12) Uani d . . . 1.0 . .

loop_
_atom_site_aniso_label
_atom_site_aniso_U_11
_atom_site_aniso_U_22
_atom_site_aniso_U_33
_atom_site_aniso_U_12
_atom_site_aniso_U_13
_atom_site_aniso_U_23
Au1 0.01655(9) 0.01732(9) 0.01760(9) -0.00692(7) 0.00095(6) -0.00299(6)
Cl2 0.0166(5) 0.0253(6) 0.0222(6) -0.0108(5) 0.0011(4) -0.0049(5)
N4 0.0169(19) 0.0165(19) 0.0167(19) -0.0065(16) 0.0022(15) -0.0013(15)
N11 0.0181(19) 0.0135(18) 0.0159(19) -0.0075(15) 0.0020(15) -0.0017(15)
N20 0.019(2) 0.0172(19) 0.021(2) -0.0070(16) 0.0043(16) -0.0066(16)
N22 0.023(2) 0.029(2) 0.019(2) -0.0142(18) 0.0025(17) -0.0058(17)
C3 0.013(2) 0.013(2) 0.018(2) -0.0007(17) -0.0011(17) -0.0008(17)
C5 0.012(2) 0.015(2) 0.017(2) -0.0028(17) -0.0017(17) -0.0021(17)
C6 0.017(2) 0.020(2) 0.020(2) -0.0038(19) 0.0005(19) -0.0017(19)
C7 0.021(2) 0.024(2) 0.016(2) -0.004(2) -0.0018(19) -0.0041(19)
C8 0.022(3) 0.018(2) 0.023(3) -0.0037(19) -0.003(2) -0.0055(19)
C9 0.015(2) 0.020(2) 0.020(2) -0.0036(19) 0.0001(18) -0.0032(19)
C10 0.011(2) 0.019(2) 0.018(2) -0.0017(18) 0.0000(17) -0.0023(18)
C12 0.022(2) 0.018(2) 0.016(2) -0.0091(19) 0.0036(18) -0.0006(18)
C13 0.015(2) 0.017(2) 0.014(2) -0.0066(18) -0.0014(17) 0.0003(17)
C14 0.019(2) 0.015(2) 0.0044(19) -0.0057(18) -0.0006(16) 0.0002(15)
C15 0.018(2) 0.018(2) 0.017(2) -0.0066(18) 0.0021(18) -0.0006(18)
C16 0.015(2) 0.023(2) 0.023(2) -0.0057(19) 0.0015(19) -0.0038(19)
C17 0.019(2) 0.025(3) 0.026(3) -0.011(2) -0.001(2) -0.002(2)
C18 0.023(2) 0.017(2) 0.018(2) -0.0073(19) 0.0011(19) -0.0028(18)
C19 0.017(2) 0.019(2) 0.021(2) -0.0071(19) 0.0004(18) -0.0016(18)
C21 0.020(2) 0.019(2) 0.016(2) -0.0101(19) 0.0009(18) -0.0035(18)
C23 0.027(3) 0.021(2) 0.021(2) -0.013(2) 0.006(2) -0.0060(19)
C24 0.043(3) 0.033(3) 0.021(3) -0.023(3) 0.004(2) -0.007(2)
C25 0.053(4) 0.037(3) 0.023(3) -0.027(3) 0.012(3) -0.012(2)
C26 0.050(4) 0.032(3) 0.035(3) -0.021(3) 0.021(3) -0.016(3)
C27 0.033(3) 0.026(3) 0.031(3) -0.014(2) 0.011(2) -0.009(2)
C28 0.028(3) 0.023(2) 0.023(3) -0.016(2) 0.005(2) -0.009(2)
C29 0.032(3) 0.018(2) 0.020(2) -0.013(2) -0.004(2) 0.0028(19)
C30 0.035(3) 0.033(3) 0.026(3) -0.021(3) -0.002(2) 0.004(2)
C31 0.035(3) 0.040(3) 0.040(3) -0.019(3) -0.007(3) 0.009(3)
C32 0.044(4) 0.029(3) 0.064(5) -0.019(3) -0.009(3) 0.006(3)
C33 0.024(3) 0.049(3) 0.021(3) -0.015(3) -0.002(2) -0.002(2)
C34 0.031(4) 0.087(6) 0.086(6) -0.012(4) -0.003(4) 0.065(6)
C35 0.043(5) 0.030(4) 0.033(4) -0.014(4) -0.003(4) 0.003(3)
C36 0.059(7) 0.033(4) 0.045(5) -0.011(5) 0.002(6) -0.006(4)
C35' 0.043(5) 0.030(4) 0.033(4) -0.014(4) -0.003(4) 0.003(3)
C36' 0.059(7) 0.033(4) 0.045(5) -0.011(5) 0.002(6) -0.006(4)
Cl2S 0.0336(8) 0.0307(8) 0.0855(13) -0.0118(6) -0.0117(8) -0.0045(8)
Cl3S 0.0346(8) 0.0434(9) 0.0519(10) -0.0050(7) 0.0108(7) 0.0060(7)
C1S 0.074(6) 0.028(3) 0.075(6) -0.008(3) 0.037(5) 0.006(3)
F2R 0.0391(19) 0.0347(18) 0.0288(17) -0.0095(15) -0.0022(14) 0.0033(14)
F3R 0.0259(18) 0.041(2) 0.052(2) -0.0087(15) 0.0005(16) 0.0068(17)
F4R 0.077(3) 0.045(2) 0.043(2) -0.043(2) 0.027(2) -0.0243(17)
F5R 0.050(2) 0.0314(17) 0.0253(16) -0.0241(16) 0.0060(15) -0.0077(13)
B1R 0.027(3) 0.023(3) 0.028(3) -0.015(2) 0.002(2) -0.003(2)

loop_
_atom_type_symbol
_atom_type_description
_atom_type_scat_dispersion_real
_atom_type_scat_dispersion_imag
_atom_type_scat_source
C C 0.0033 0.0016 'International Tables Vol C Tables 4.2.6.8 and 6.1.1.4'
H H 0.0000 0.0000 'International Tables Vol C Tables 4.2.6.8 and 6.1.1.4'
Au Au -2.0133 8.8022 'International Tables Vol C Tables 4.2.6.8 and 6.1.1.4'
Cl Cl 0.1484 0.1585 'International Tables Vol C Tables 4.2.6.8 and 6.1.1.4'
N N 0.0061 0.0033 'International Tables Vol C Tables 4.2.6.8 and 6.1.1.4'
O O 0.0106 0.0060 'International Tables Vol C Tables 4.2.6.8 and 6.1.1.4'
B B 0.0013 0.0007 'International Tables Vol C Tables 4.2.6.8 and 6.1.1.4'
F F 0.0171 0.0103 'International Tables Vol C Tables 4.2.6.8 and 6.1.1.4'

loop_
_geom_angle_atom_site_label_1
_geom_angle_atom_site_label_2
_geom_angle_atom_site_label_3
_geom_angle_site_symmetry_1
_geom_angle_site_symmetry_3
_geom_angle
_geom_angle_publ_flag
C3 Au1 C21 . . 172.44(18) ?
C3 Au1 C14 . . 86.24(17) ?
C21 Au1 C14 . . 86.20(17) ?
C3 Au1 Cl2 . . 93.76(13) ?
C21 Au1 Cl2 . . 93.80(13) ?
C14 Au1 Cl2 . . 179.58(13) ?
C3 N4 C5 . . 109.3(4) ?
C3 N4 C29 . . 127.7(4) ?
C5 N4 C29 . . 123.0(4) ?
C3 N11 C10 . . 109.4(4) ?
C3 N11 C12 . . 123.1(4) ?
C10 N11 C12 . . 127.1(4) ?
C21 N20 C28 . . 109.8(4) ?
C21 N20 C19 . . 123.0(4) ?
C28 N20 C19 . . 126.8(4) ?
C21 N22 C23 . . 109.7(4) ?
C21 N22 C33 . . 126.3(4) ?
C23 N22 C33 . . 123.7(4) ?
N4 C3 N11 . . 108.3(4) ?
N4 C3 Au1 . . 132.3(3) ?
N11 C3 Au1 . . 119.2(3) ?
C10 C5 N4 . . 107.0(4) ?
C10 C5 C6 . . 121.3(4) ?
N4 C5 C6 . . 131.6(4) ?
C7 C6 C5 . . 116.1(5) ?
C7 C6 H6 . . 121.9 ?
C5 C6 H6 . . 121.9 ?
C6 C7 C8 . . 122.3(5) ?
C6 C7 H7 . . 118.9 ?
C8 C7 H7 . . 118.9 ?
C9 C8 C7 . . 121.6(5) ?
C9 C8 H8 . . 119.2 ?
C7 C8 H8 . . 119.2 ?
C8 C9 C10 . . 116.0(5) ?
C8 C9 H9 . . 122.0 ?
C10 C9 H9 . . 122.0 ?
C5 C10 C9 . . 122.7(4) ?
C5 C10 N11 . . 105.9(4) ?
C9 C10 N11 . . 131.3(4) ?
N11 C12 C13 . . 109.8(4) ?
N11 C12 H12A . . 109.7 ?
C13 C12 H12A . . 109.7 ?
N11 C12 H12B . . 109.7 ?
C13 C12 H12B . . 109.7 ?
H12A C12 H12B . . 108.2 ?
C14 C13 C18 . . 117.9(4) ?
C14 C13 C12 . . 121.4(4) ?
C18 C13 C12 . . 120.6(4) ?
C13 C14 C15 . . 123.2(4) ?
C13 C14 Au1 . . 118.6(3) ?
C15 C14 Au1 . . 118.2(3) ?
C14 C15 C16 . . 118.1(4) ?
C14 C15 C19 . . 121.7(4) ?
C16 C15 C19 . . 120.2(4) ?
C15 C16 C17 . . 120.3(4) ?
C15 C16 H16 . . 119.8 ?
C17 C16 H16 . . 119.8 ?
C18 C17 C16 . . 120.4(5) ?
C18 C17 H17 . . 119.8 ?
C16 C17 H17 . . 119.8 ?
C17 C18 C13 . . 120.1(4) ?
C17 C18 H18 . . 120.0 ?
C13 C18 H18 . . 120.0 ?
N20 C19 C15 . . 110.1(4) ?
N20 C19 H19A . . 109.6 ?
C15 C19 H19A . . 109.6 ?
N20 C19 H19B . . 109.6 ?
C15 C19 H19B . . 109.6 ?
H19A C19 H19B . . 108.1 ?
N22 C21 N20 . . 108.0(4) ?
N22 C21 Au1 . . 132.9(4) ?
N20 C21 Au1 . . 119.2(3) ?
N22 C23 C28 . . 106.7(4) ?
N22 C23 C24 . . 132.2(5) ?
C28 C23 C24 . . 121.1(5) ?
C25 C24 C23 . . 117.3(6) ?
C25 C24 H24 . . 121.4 ?
C23 C24 H24 . . 121.4 ?
C24 C25 C26 . . 121.5(5) ?
C24 C25 H25 . . 119.3 ?
C26 C25 H25 . . 119.3 ?
C27 C26 C25 . . 121.5(5) ?
C27 C26 H26 . . 119.2 ?
C25 C26 H26 . . 119.2 ?
C26 C27 C28 . . 116.7(6) ?
C26 C27 H27 . . 121.7 ?
C28 C27 H27 . . 121.7 ?
C27 C28 N20 . . 132.3(5) ?
C27 C28 C23 . . 121.9(5) ?
N20 C28 C23 . . 105.8(4) ?
N4 C29 C30 . . 111.1(4) ?
N4 C29 H29A . . 109.4 ?
C30 C29 H29A . . 109.4 ?
N4 C29 H29B . . 109.4 ?
C30 C29 H29B . . 109.4 ?
H29A C29 H29B . . 108.0 ?
C31 C30 C29 . . 112.7(5) ?
C31 C30 H30A . . 109.0 ?
C29 C30 H30A . . 109.0 ?
C31 C30 H30B . . 109.0 ?
C29 C30 H30B . . 109.0 ?
H30A C30 H30B . . 107.8 ?
C32 C31 C30 . . 113.6(5) ?
C32 C31 H31A . . 108.8 ?
C30 C31 H31A . . 108.8 ?
C32 C31 H31B . . 108.8 ?
C30 C31 H31B . . 108.8 ?
H31A C31 H31B . . 107.7 ?
C31 C32 H32A . . 109.5 ?
C31 C32 H32B . . 109.5 ?
H32A C32 H32B . . 109.5 ?
C31 C32 H32C . . 109.5 ?
H32A C32 H32C . . 109.5 ?
H32B C32 H32C . . 109.5 ?
N22 C33 C34 . . 112.5(5) ?
N22 C33 H33A . . 109.1 ?
C34 C33 H33A . . 109.1 ?
N22 C33 H33B . . 109.1 ?
C34 C33 H33B . . 109.1 ?
H33A C33 H33B . . 107.8 ?
C35 C34 C33 . . 120.9(8) ?
C33 C34 C35' . . 115.9(8) ?
C35 C34 H31C . . 107.1 ?
C33 C34 H31C . . 107.1 ?
C35 C34 H31D . . 107.1 ?
C33 C34 H31D . . 107.1 ?
H31C C34 H31D . . 106.8 ?
C33 C34 H31E . . 108.3 ?
C35' C34 H31E . . 108.3 ?
C33 C34 H31F . . 108.3 ?
C35' C34 H31F . . 108.3 ?
H31E C34 H31F . . 107.4 ?
C34 C35 C36 . . 112.7(9) ?
C34 C35 H35A . . 109.1 ?
C36 C35 H35A . . 109.1 ?
C34 C35 H35B . . 109.1 ?
C36 C35 H35B . . 109.1 ?
H35A C35 H35B . . 107.8 ?
C35 C36 H36A . . 109.5 ?
C35 C36 H36B . . 109.5 ?
H36A C36 H36B . . 109.5 ?
C35 C36 H36C . . 109.5 ?
H36A C36 H36C . . 109.5 ?
H36B C36 H36C . . 109.5 ?
C36' C35' C34 . . 123.1(14) ?
C36' C35' H35C . . 106.6 ?
C34 C35' H35C . . 106.6 ?
C36' C35' H35D . . 106.6 ?
C34 C35' H35D . . 106.6 ?
H35C C35' H35D . . 106.5 ?
C35' C36' H36D . . 109.5 ?
C35' C36' H36E . . 109.5 ?
H36D C36' H36E . . 109.5 ?
C35' C36' H36F . . 109.5 ?
H36D C36' H36F . . 109.5 ?
H36E C36' H36F . . 109.5 ?
Cl2S C1S Cl3S . . 113.8(4) ?
Cl2S C1S H1SA . . 108.8 ?
Cl3S C1S H1SA . . 108.8 ?
Cl2S C1S H1SB . . 108.8 ?
Cl3S C1S H1SB . . 108.8 ?
H1SA C1S H1SB . . 107.7 ?
F3R B1R F4R . . 111.6(5) ?
F3R B1R F2R . . 109.8(4) ?
F4R B1R F2R . . 110.8(5) ?
F3R B1R F5R . . 108.6(5) ?
F4R B1R F5R . . 108.4(4) ?
F2R B1R F5R . . 107.5(4) ?

loop_
_geom_bond_atom_site_label_1
_geom_bond_atom_site_label_2
_geom_bond_site_symmetry_2
_geom_bond_distance
_geom_bond_publ_flag
Au1 C3 . 2.041(5) ?
Au1 C21 . 2.043(5) ?
Au1 C14 . 2.068(5) ?
Au1 Cl2 . 2.3519(11) ?
N4 C3 . 1.337(6) ?
N4 C5 . 1.393(6) ?
N4 C29 . 1.490(6) ?
N11 C3 . 1.351(6) ?
N11 C10 . 1.396(6) ?
N11 C12 . 1.463(6) ?
N20 C21 . 1.350(6) ?
N20 C28 . 1.392(6) ?
N20 C19 . 1.466(6) ?
N22 C21 . 1.334(6) ?
N22 C23 . 1.391(6) ?
N22 C33 . 1.466(7) ?
C5 C10 . 1.388(7) ?
C5 C6 . 1.398(7) ?
C6 C7 . 1.384(7) ?
C6 H6 . 0.95 ?
C7 C8 . 1.400(7) ?
C7 H7 . 0.95 ?
C8 C9 . 1.388(7) ?
C8 H8 . 0.95 ?
C9 C10 . 1.389(6) ?
C9 H9 . 0.95 ?
C12 C13 . 1.510(6) ?
C12 H12A . 0.99 ?
C12 H12B . 0.99 ?
C13 C14 . 1.375(6) ?
C13 C18 . 1.398(7) ?
C14 C15 . 1.377(6) ?
C15 C16 . 1.382(7) ?
C15 C19 . 1.515(6) ?
C16 C17 . 1.389(7) ?
C16 H16 . 0.95 ?
C17 C18 . 1.379(7) ?
C17 H17 . 0.95 ?
C18 H18 . 0.95 ?
C19 H19A . 0.99 ?
C19 H19B . 0.99 ?
C23 C28 . 1.392(7) ?
C23 C24 . 1.393(7) ?
C24 C25 . 1.376(8) ?
C24 H24 . 0.95 ?
C25 C26 . 1.401(9) ?
C25 H25 . 0.95 ?
C26 C27 . 1.386(8) ?
C26 H26 . 0.95 ?
C27 C28 . 1.387(7) ?
C27 H27 . 0.95 ?
C29 C30 . 1.528(8) ?
C29 H29A . 0.99 ?
C29 H29B . 0.99 ?
C30 C31 . 1.522(8) ?
C30 H30A . 0.99 ?
C30 H30B . 0.99 ?
C31 C32 . 1.491(9) ?
C31 H31A . 0.99 ?
C31 H31B . 0.99 ?
C32 H32A . 0.98 ?
C32 H32B . 0.98 ?
C32 H32C . 0.98 ?
C33 C34 . 1.489(9) ?
C33 H33A . 0.99 ?
C33 H33B . 0.99 ?
C34 C35 . 1.339(13) ?
C34 C35' . 1.741(19) ?
C34 H31C . 0.99 ?
C34 H31D . 0.99 ?
C34 H31E . 0.99 ?
C34 H31F . 0.99 ?
C35 C36 . 1.514(14) ?
C35 H35A . 0.99 ?
C35 H35B . 0.99 ?
C36 H36A . 0.98 ?
C36 H36B . 0.98 ?
C36 H36C . 0.98 ?
C35' C36' . 1.47(3) ?
C35' H35C . 0.99 ?
C35' H35D . 0.99 ?
C36' H36D . 0.98 ?
C36' H36E . 0.98 ?
C36' H36F . 0.98 ?
Cl2S C1S . 1.722(7) ?
Cl3S C1S . 1.750(7) ?
C1S H1SA . 0.99 ?
C1S H1SB . 0.99 ?
F2R B1R . 1.388(7) ?
F3R B1R . 1.372(7) ?
F4R B1R . 1.374(6) ?
F5R B1R . 1.421(7) ?

loop_
_geom_torsion_atom_site_label_1
_geom_torsion_atom_site_label_2
_geom_torsion_atom_site_label_3
_geom_torsion_atom_site_label_4
_geom_torsion_site_symmetry_1
_geom_torsion_site_symmetry_2
_geom_torsion_site_symmetry_3
_geom_torsion_site_symmetry_4
_geom_torsion
_geom_torsion_publ_flag
C5 N4 C3 N11 . . . . -0.3(5) ?
C29 N4 C3 N11 . . . . 179.6(4) ?
C5 N4 C3 Au1 . . . . -176.8(3) ?
C29 N4 C3 Au1 . . . . 3.1(7) ?
C10 N11 C3 N4 . . . . 0.3(5) ?
C12 N11 C3 N4 . . . . -173.0(4) ?
C10 N11 C3 Au1 . . . . 177.4(3) ?
C12 N11 C3 Au1 . . . . 4.0(6) ?
C3 N4 C5 C10 . . . . 0.1(5) ?
C29 N4 C5 C10 . . . . -179.8(4) ?
C3 N4 C5 C6 . . . . 178.7(5) ?
C29 N4 C5 C6 . . . . -1.2(8) ?
C10 C5 C6 C7 . . . . -1.3(7) ?
N4 C5 C6 C7 . . . . -179.8(5) ?
C5 C6 C7 C8 . . . . 1.2(7) ?
C6 C7 C8 C9 . . . . -0.7(8) ?
C7 C8 C9 C10 . . . . 0.4(7) ?
N4 C5 C10 C9 . . . . 179.8(4) ?
C6 C5 C10 C9 . . . . 1.1(7) ?
N4 C5 C10 N11 . . . . 0.1(5) ?
C6 C5 C10 N11 . . . . -178.7(4) ?
C8 C9 C10 C5 . . . . -0.6(7) ?
C8 C9 C10 N11 . . . . 179.2(5) ?
C3 N11 C10 C5 . . . . -0.2(5) ?
C12 N11 C10 C5 . . . . 172.7(4) ?
C3 N11 C10 C9 . . . . -180.0(5) ?
C12 N11 C10 C9 . . . . -7.0(8) ?
C3 N11 C12 C13 . . . . 51.7(6) ?
C10 N11 C12 C13 . . . . -120.4(5) ?
N11 C12 C13 C14 . . . . -52.4(6) ?
N11 C12 C13 C18 . . . . 124.0(5) ?
C18 C13 C14 C15 . . . . 1.1(7) ?
C12 C13 C14 C15 . . . . 177.5(4) ?
C18 C13 C14 Au1 . . . . -178.1(3) ?
C12 C13 C14 Au1 . . . . -1.7(6) ?
C13 C14 C15 C16 . . . . -2.8(7) ?
Au1 C14 C15 C16 . . . . 176.4(3) ?
C13 C14 C15 C19 . . . . 178.8(4) ?
Au1 C14 C15 C19 . . . . -2.0(6) ?
C14 C15 C16 C17 . . . . 2.5(7) ?
C19 C15 C16 C17 . . . . -179.0(5) ?
C15 C16 C17 C18 . . . . -0.6(8) ?
C16 C17 C18 C13 . . . . -1.1(7) ?
C14 C13 C18 C17 . . . . 0.9(7) ?
C12 C13 C18 C17 . . . . -175.6(4) ?
C21 N20 C19 C15 . . . . 50.0(6) ?
C28 N20 C19 C15 . . . . -122.7(5) ?
C14 C15 C19 N20 . . . . -51.8(6) ?
C16 C15 C19 N20 . . . . 129.7(5) ?
C23 N22 C21 N20 . . . . -0.6(5) ?
C33 N22 C21 N20 . . . . 173.7(5) ?
C23 N22 C21 Au1 . . . . -179.0(4) ?
C33 N22 C21 Au1 . . . . -4.7(8) ?
C28 N20 C21 N22 . . . . 1.2(5) ?
C19 N20 C21 N22 . . . . -172.6(4) ?
C28 N20 C21 Au1 . . . . 179.8(3) ?
C19 N20 C21 Au1 . . . . 6.0(6) ?
C21 N22 C23 C28 . . . . -0.2(6) ?
C33 N22 C23 C28 . . . . -174.6(5) ?
C21 N22 C23 C24 . . . . -179.7(5) ?
C33 N22 C23 C24 . . . . 5.8(9) ?
N22 C23 C24 C25 . . . . 178.8(5) ?
C28 C23 C24 C25 . . . . -0.7(8) ?
C23 C24 C25 C26 . . . . 0.0(8) ?
C24 C25 C26 C27 . . . . 0.6(9) ?
C25 C26 C27 C28 . . . . -0.4(8) ?
C26 C27 C28 N20 . . . . -179.8(5) ?
C26 C27 C28 C23 . . . . -0.4(8) ?
C21 N20 C28 C27 . . . . 178.2(5) ?
C19 N20 C28 C27 . . . . -8.3(9) ?
C21 N20 C28 C23 . . . . -1.2(5) ?
C19 N20 C28 C23 . . . . 172.3(4) ?
N22 C23 C28 C27 . . . . -178.7(5) ?
C24 C23 C28 C27 . . . . 0.9(8) ?
N22 C23 C28 N20 . . . . 0.8(5) ?
C24 C23 C28 N20 . . . . -179.5(5) ?
C3 N4 C29 C30 . . . . 110.9(5) ?
C5 N4 C29 C30 . . . . -69.2(6) ?
N4 C29 C30 C31 . . . . 175.8(4) ?
C29 C30 C31 C32 . . . . 78.7(6) ?
C21 N22 C33 C34 . . . . -90.5(7) ?
C23 N22 C33 C34 . . . . 83.0(7) ?
N22 C33 C34 C35 . . . . 70.8(9) ?
N22 C33 C34 C35' . . . . 143.4(8) ?
C33 C34 C35 C36 . . . . 74.5(10) ?
C33 C34 C35' C36' . . . . -48.(2) ?
